data_7032611
loop_
_publ_author_name
'Gong, Yun'
'Yang, Yong Xi'
'Zhang, Miao Miao'
'Gao, Xiao Lin'
'Yin, Jun Li'
'Lin, Jian Hua'

_publ_section_title
;
 A polyoxometalate-based complex with visible-light photochromism as the
 electrocatalyst for generating hydrogen from water.
;
_journal_issue 44
_journal_name_full 'Dalton transactions (Cambridge, England : 2003)'
_journal_page_first 16928
_journal_page_last 16936
_journal_paper_doi 10.1039/c4dt01685h
_journal_volume 43
_journal_year 2014
_chemical_formula_sum 'C36 H38 Co2 Mo6 N28 O28 P2'
_chemical_formula_weight 2066.38
_chemical_name_systematic
; 
 ? 
;
_space_group_IT_number 13
_symmetry_cell_setting monoclinic
_symmetry_space_group_name_Hall '-P 2yc'
_symmetry_space_group_name_H-M 'P 1 2/c 1'
_atom_sites_solution_hydrogens geom
_atom_sites_solution_primary direct
_atom_sites_solution_secondary difmap
_audit_creation_method SHELXL-97
_cell_angle_alpha 90.00
_cell_angle_beta 95.167(9)
_cell_angle_gamma 90.00
_cell_formula_units_Z 2
_cell_length_a 9.3047(9)
_cell_length_b 9.5898(9)
_cell_length_c 32.815(3)
_cell_measurement_reflns_used 1344
_cell_measurement_temperature 293(2)
_cell_measurement_theta_max 27.0910
_cell_measurement_theta_min 3.0460
_cell_volume 2916.2(5)
_computing_cell_refinement 'CrysAlisPro, Oxford Diffraction Ltd.'
_computing_data_collection 'CrysAlisPro, Oxford Diffraction Ltd.'
_computing_data_reduction 'CrysAlisPro, Oxford Diffraction Ltd.'
_computing_molecular_graphics 'SHELXTL (Sheldrick, 1997)'
_computing_publication_material 'SHELXTL (Sheldrick, 1997)'
_computing_structure_refinement 'SHELXL97 (Sheldrick, 2008)'
_computing_structure_solution 'SHELXS97 (Sheldrick, 2008)'
_diffrn_ambient_temperature 293(2)
_diffrn_measured_fraction_theta_full 0.999
_diffrn_measured_fraction_theta_max 0.999
_diffrn_measurement_device_type 'Oxford XCalibur Eos'
_diffrn_measurement_method '\w scans'
_diffrn_radiation_monochromator graphite
_diffrn_radiation_source 'fine-focus sealed tube'
_diffrn_radiation_type MoK\a
_diffrn_radiation_wavelength 0.71073
_diffrn_reflns_av_R_equivalents 0.0814
_diffrn_reflns_av_unetI/netI 0.1198
_diffrn_reflns_limit_h_max 11
_diffrn_reflns_limit_h_min -7
_diffrn_reflns_limit_k_max 10
_diffrn_reflns_limit_k_min -11
_diffrn_reflns_limit_l_max 38
_diffrn_reflns_limit_l_min -39
_diffrn_reflns_number 11829
_diffrn_reflns_theta_full 25.02
_diffrn_reflns_theta_max 25.02
_diffrn_reflns_theta_min 2.46
_exptl_absorpt_coefficient_mu 1.971
_exptl_absorpt_correction_T_max 1.00000
_exptl_absorpt_correction_T_min 0.74497
_exptl_absorpt_correction_type multi-scan
_exptl_absorpt_process_details
;
CrysAlisPro, Agilent Technologies,
Version 1.171.36.28 (release 01-02-2013 CrysAlis171 .NET)
(compiled Feb  1 2013,16:14:44)
Empirical absorption correction using spherical harmonics,
 implemented in SCALE3 ABSPACK scaling algorithm.
;
_exptl_crystal_colour grey
_exptl_crystal_density_diffrn 2.353
_exptl_crystal_density_method 'not measured'
_exptl_crystal_description block
_exptl_crystal_F_000 2020
_exptl_crystal_size_max 0.24
_exptl_crystal_size_mid 0.18
_exptl_crystal_size_min 0.10
_refine_diff_density_max 2.103
_refine_diff_density_min -0.926
_refine_diff_density_rms 0.195
_refine_ls_extinction_method none
_refine_ls_goodness_of_fit_ref 1.038
_refine_ls_hydrogen_treatment none
_refine_ls_matrix_type full
_refine_ls_number_parameters 456
_refine_ls_number_reflns 5135
_refine_ls_number_restraints 0
_refine_ls_restrained_S_all 1.038
_refine_ls_R_factor_all 0.1042
_refine_ls_R_factor_gt 0.0619
_refine_ls_shift/su_max 0.001
_refine_ls_shift/su_mean 0.000
_refine_ls_structure_factor_coef Fsqd
_refine_ls_weighting_details 'calc w=1/[\s^2^(Fo^2^)+(0.0389P)^2^+9.8112P] where P=(Fo^2^+2Fc^2^)/3'
_refine_ls_weighting_scheme calc
_refine_ls_wR_factor_gt 0.1207
_refine_ls_wR_factor_ref 0.1431
_reflns_number_gt 3449
_reflns_number_total 5135
_reflns_threshold_expression >2sigma(I)
_cod_data_source_file c4dt01685h2.cif
_cod_data_source_block 140108c
_cod_depositor_comments
;
The following automatic conversions were performed:

'_symmetry_cell_setting' value 'Monoclinic' changed to 'monoclinic'
according to
/usr/data/users/saulius/crontab/automatic-downloads/rss-feeds/RSC/lib/dictionaries/cif_core.dic
dictionary named 'cif_core.dic' version 2.4.2 from 2011-04-26.

Automatic conversion script
Id: cif_fix_values 2827 2014-09-09 07:05:25Z andrius 

 Adding full bibliography for 7032610--7032611.cif.
;
_cod_original_sg_symbol_H-M P2/c
_cod_database_code 7032611

loop_
_symmetry_equiv_pos_as_xyz
'x, y, z'
'-x, y, -z+1/2'
'-x, -y, -z'
'x, -y, z-1/2'

loop_
_atom_site_label
_atom_site_type_symbol
_atom_site_fract_x
_atom_site_fract_y
_atom_site_fract_z
_atom_site_U_iso_or_equiv
_atom_site_adp_type
_atom_site_occupancy
_atom_site_symmetry_multiplicity
_atom_site_calc_flag
_atom_site_refinement_flags
_atom_site_disorder_assembly
_atom_site_disorder_group
Co1 Co 0.47557(14) 0.73392(15) 0.51227(4) 0.0214(4) Uani 1 1 d . . .
Mo1 Mo 0.66739(8) 0.41405(9) 0.68649(3) 0.0152(2) Uani 1 1 d . . .
Mo2 Mo 0.58875(9) 0.08100(9) 0.70297(3) 0.0199(2) Uani 1 1 d . . .
Mo3 Mo 0.5000 0.62147(13) 0.7500 0.0189(3) Uani 1 2 d S . .
Mo4 Mo 1.0000 0.39431(12) 0.7500 0.0133(3) Uani 1 2 d S . .
N1 N 0.3400(9) 0.5835(10) 0.4968(3) 0.032(2) Uani 1 1 d . . .
N2 N 0.2903(9) 0.5232(10) 0.4609(3) 0.032(2) Uani 1 1 d . . .
N3 N 0.1774(9) 0.4271(9) 0.5132(3) 0.025(2) Uani 1 1 d . . .
N4 N 0.2768(10) 0.5493(10) 0.6031(3) 0.033(2) Uani 1 1 d . . .
N5 N 0.3549(9) 0.6425(10) 0.6276(3) 0.032(2) Uani 1 1 d . . .
H5 H 0.3526 0.6475 0.6537 0.038 Uiso 1 1 calc R . .
N6 N 0.4103(8) 0.6936(9) 0.5668(3) 0.027(2) Uani 1 1 d . . .
N7 N -0.0540(10) 0.1966(10) 0.3837(3) 0.040(3) Uani 1 1 d . . .
H7 H -0.1063 0.1499 0.3656 0.047 Uiso 1 1 calc R . .
N8 N 0.6176(9) 0.8775(9) 0.5280(3) 0.027(2) Uani 1 1 d . . .
N9 N 0.6708(9) 0.9398(10) 0.5637(3) 0.030(2) Uani 1 1 d . . .
N10 N 0.7714(9) 1.0408(9) 0.5097(3) 0.028(2) Uani 1 1 d . . .
N11 N 0.6801(9) 0.9112(10) 0.4216(3) 0.034(2) Uani 1 1 d . . .
N12 N 0.6032(9) 0.8166(10) 0.3973(3) 0.031(2) Uani 1 1 d . . .
H12 H 0.6092 0.8079 0.3714 0.037 Uiso 1 1 calc R . .
N13 N 0.5367(9) 0.7767(9) 0.4575(3) 0.026(2) Uani 1 1 d . . .
N14 N 1.0320(9) 1.2616(10) 0.6358(3) 0.032(2) Uani 1 1 d . . .
H14 H 1.0888 1.3062 0.6534 0.039 Uiso 1 1 calc R . .
O1 O 0.4375(6) 0.4342(7) 0.7050(2) 0.0190(16) Uani 1 1 d . . .
O2 O 0.3607(7) 0.1889(7) 0.6883(2) 0.0205(16) Uani 1 1 d . . .
O3 O 0.3451(7) 0.2785(7) 0.7591(2) 0.0205(16) Uani 1 1 d . . .
O4 O 0.1751(6) 0.3704(7) 0.7024(2) 0.0245(17) Uani 1 1 d . . .
O5 O 0.6219(7) 0.2333(7) 0.6665(2) 0.0231(17) Uani 1 1 d . . .
O6 O 0.6674(7) 0.5636(7) 0.7265(2) 0.0213(16) Uani 1 1 d . . .
O7 O 0.8539(7) 0.4071(8) 0.6903(2) 0.0306(19) Uani 1 1 d . . .
O8 O 0.6225(7) 0.5011(8) 0.6420(2) 0.0276(18) Uani 1 1 d . . .
O9 O 0.5000 0.0281(10) 0.7500 0.028(3) Uani 1 2 d S . .
O10 O 0.7607(7) 0.0227(7) 0.7151(2) 0.0295(18) Uani 1 1 d . . .
O11 O 0.5245(7) -0.0362(7) 0.6669(2) 0.0284(18) Uani 1 1 d . . .
O12 O 0.4193(8) 0.7278(7) 0.7136(2) 0.0294(18) Uani 1 1 d . . .
O13 O 1.0000 0.1554(11) 0.7500 0.037(3) Uani 1 2 d S . .
H13A H 0.9171 0.1269 0.7505 0.056 Uiso 1 1 calc R . .
O14 O 0.2018(8) 0.9293(9) 0.6817(3) 0.046(2) Uani 1 1 d . . .
H14D H 0.2443 1.0078 0.6831 0.055 Uiso 1 1 d R . .
H14E H 0.2616 0.8673 0.6908 0.055 Uiso 1 1 d R . .
O15 O 0.8672(18) 0.7694(18) 0.7096(6) 0.061(6) Uani 0.50 1 d P A 1
H15A H 0.8043 0.7091 0.7147 0.073 Uiso 0.50 1 d PR A 1
H15B H 0.8305 0.8501 0.7114 0.073 Uiso 0.50 1 d PR A 1
O15' O 1.0359(2) 0.6242(2) 0.76156(7) 0.069(6) Uani 0.50 1 d P . 2
H15C H 0.9816 0.6708 0.7449 0.083 Uiso 0.50 1 d PR . 2
H15D H 1.1302 0.6594 0.7562 0.083 Uiso 0.50 1 d PR . 2
P1 P 0.3271(2) 0.3184(2) 0.71336(7) 0.0171(6) Uani 1 1 d R . .
C1 C 0.1931(2) 0.4331(2) 0.47218(7) 0.026(3) Uani 1 1 d R . .
C2 C 0.2726(2) 0.5264(2) 0.52661(7) 0.022(2) Uani 1 1 d R . .
C3 C 0.3139(2) 0.5826(2) 0.56682(7) 0.026(3) Uani 1 1 d R . .
C4 C 0.4335(2) 0.7230(2) 0.60647(7) 0.031(3) Uani 1 1 d R . .
H4 H 0.4966 0.7911 0.6175 0.037 Uiso 1 1 calc R . .
C5 C -0.0649(12) 0.1693(12) 0.4227(4) 0.038(3) Uani 1 1 d . . .
H5A H -0.1272 0.0994 0.4299 0.046 Uiso 1 1 calc R . .
C6 C 0.0154(11) 0.2437(12) 0.4534(4) 0.031(3) Uani 1 1 d . . .
H6 H 0.0082 0.2240 0.4808 0.037 Uiso 1 1 calc R . .
C7 C 0.1061(11) 0.3477(11) 0.4417(3) 0.027(3) Uani 1 1 d . . .
C8 C 0.1170(12) 0.3700(13) 0.4003(4) 0.043(3) Uani 1 1 d . . .
H8 H 0.1805 0.4374 0.3923 0.051 Uiso 1 1 calc R . .
C9 C 0.0361(13) 0.2948(14) 0.3711(4) 0.047(4) Uani 1 1 d . . .
H9 H 0.0430 0.3109 0.3434 0.056 Uiso 1 1 calc R . .
C10 C 0.7620(11) 1.0367(11) 0.5513(3) 0.024(3) Uani 1 1 d . . .
C11 C 0.6778(12) 0.9395(12) 0.4976(3) 0.029(3) Uani 1 1 d . . .
C12 C 0.6372(11) 0.8822(11) 0.4573(3) 0.024(3) Uani 1 1 d . . .
C13 C 0.5190(11) 0.7405(12) 0.4184(3) 0.032(3) Uani 1 1 d . . .
H13 H 0.4565 0.6716 0.4076 0.038 Uiso 1 1 calc R . .
C14 C 0.9511(11) 1.1584(11) 0.6485(3) 0.026(3) Uani 1 1 d . . .
H14A H 0.9564 1.1365 0.6762 0.031 Uiso 1 1 calc R . .
C15 C 0.8613(11) 1.0847(12) 0.6217(3) 0.029(3) Uani 1 1 d . . .
H15 H 0.8058 1.0125 0.6309 0.035 Uiso 1 1 calc R . .
C16 C 0.8536(10) 1.1190(12) 0.5804(3) 0.025(3) Uani 1 1 d . . .
C17 C 0.9390(13) 1.2262(12) 0.5686(4) 0.039(3) Uani 1 1 d . . .
H17 H 0.9365 1.2506 0.5411 0.046 Uiso 1 1 calc R . .
C18 C 1.0265(12) 1.2966(13) 0.5967(4) 0.038(3) Uani 1 1 d . . .
H18 H 1.0830 1.3696 0.5885 0.046 Uiso 1 1 calc R . .

loop_
_atom_site_aniso_label
_atom_site_aniso_U_11
_atom_site_aniso_U_22
_atom_site_aniso_U_33
_atom_site_aniso_U_23
_atom_site_aniso_U_13
_atom_site_aniso_U_12
Co1 0.0246(8) 0.0210(8) 0.0184(8) -0.0053(6) 0.0013(6) -0.0106(6)
Mo1 0.0154(4) 0.0178(5) 0.0123(5) 0.0007(4) 0.0013(3) -0.0006(4)
Mo2 0.0231(5) 0.0190(5) 0.0178(5) -0.0020(4) 0.0037(4) -0.0011(4)
Mo3 0.0253(7) 0.0148(7) 0.0168(7) 0.000 0.0028(5) 0.000
Mo4 0.0100(6) 0.0149(7) 0.0149(7) 0.000 0.0000(5) 0.000
N1 0.036(5) 0.037(6) 0.023(6) -0.012(5) -0.001(4) -0.008(5)
N2 0.030(5) 0.035(6) 0.032(6) -0.005(5) 0.008(4) -0.011(5)
N3 0.028(5) 0.018(5) 0.027(6) -0.006(4) -0.001(4) -0.006(4)
N4 0.037(6) 0.037(6) 0.023(6) -0.008(5) -0.003(4) -0.004(5)
N5 0.021(5) 0.062(7) 0.012(5) 0.000(5) -0.003(4) 0.003(5)
N6 0.021(5) 0.027(5) 0.029(6) 0.002(4) -0.012(4) -0.002(4)
N7 0.043(6) 0.033(6) 0.042(7) -0.017(5) -0.002(5) 0.000(5)
N8 0.030(5) 0.024(5) 0.025(6) -0.009(4) -0.006(4) -0.002(4)
N9 0.028(5) 0.032(6) 0.030(6) -0.007(5) 0.002(4) -0.001(5)
N10 0.032(5) 0.025(5) 0.027(6) -0.009(4) 0.002(4) -0.011(4)
N11 0.032(5) 0.042(6) 0.026(6) -0.005(5) -0.005(4) -0.011(5)
N12 0.035(5) 0.047(6) 0.011(5) 0.002(5) -0.004(4) -0.013(5)
N13 0.031(5) 0.029(5) 0.018(5) -0.002(4) 0.001(4) -0.007(4)
N14 0.018(5) 0.048(7) 0.030(6) -0.007(5) -0.002(4) -0.006(5)
O1 0.017(4) 0.018(4) 0.022(4) -0.002(3) -0.001(3) -0.007(3)
O2 0.027(4) 0.019(4) 0.016(4) -0.002(3) 0.002(3) -0.004(3)
O3 0.032(4) 0.016(4) 0.014(4) -0.002(3) 0.007(3) 0.004(3)
O4 0.016(4) 0.030(4) 0.026(4) -0.004(3) -0.004(3) 0.006(3)
O5 0.021(4) 0.030(4) 0.020(4) -0.001(3) 0.008(3) -0.002(3)
O6 0.026(4) 0.018(4) 0.019(4) 0.001(3) -0.001(3) -0.001(3)
O7 0.026(4) 0.037(5) 0.031(5) 0.000(4) 0.010(3) 0.004(4)
O8 0.026(4) 0.036(5) 0.021(4) 0.003(4) 0.001(3) 0.001(3)
O9 0.038(6) 0.017(6) 0.033(7) 0.000 0.018(5) 0.000
O10 0.030(4) 0.026(4) 0.033(5) -0.002(4) 0.003(3) -0.001(3)
O11 0.039(4) 0.020(4) 0.027(5) -0.010(3) 0.004(3) -0.010(3)
O12 0.042(5) 0.027(4) 0.019(4) 0.001(3) 0.001(3) 0.003(4)
O13 0.020(6) 0.045(7) 0.047(8) 0.000 0.004(5) 0.000
O14 0.043(5) 0.037(5) 0.054(6) -0.004(5) -0.007(4) -0.006(4)
O15 0.058(12) 0.036(11) 0.088(17) -0.010(11) 0.002(11) 0.002(9)
O15' 0.094(17) 0.061(13) 0.046(16) 0.010(10) -0.024(11) 0.002(12)
P1 0.0170(14) 0.0183(15) 0.0157(15) -0.0019(11) 0.0000(11) -0.0026(11)
C1 0.021(6) 0.028(6) 0.028(7) -0.004(5) 0.000(5) -0.007(5)
C2 0.030(6) 0.025(6) 0.011(6) 0.004(5) 0.000(5) 0.005(5)
C3 0.024(6) 0.030(7) 0.022(6) -0.007(5) -0.007(5) 0.006(5)
C4 0.028(6) 0.038(7) 0.025(7) -0.016(6) -0.005(5) -0.005(6)
C5 0.033(7) 0.017(6) 0.066(10) -0.013(6) 0.012(7) -0.008(5)
C6 0.030(6) 0.036(7) 0.027(7) 0.000(6) 0.007(5) -0.009(6)
C7 0.031(6) 0.020(6) 0.032(7) -0.004(5) 0.012(5) 0.001(5)
C8 0.040(7) 0.049(8) 0.038(8) -0.009(7) 0.002(6) -0.026(6)
C9 0.045(8) 0.064(10) 0.032(8) -0.013(7) 0.010(6) -0.013(7)
C10 0.028(6) 0.026(6) 0.018(6) -0.006(5) -0.004(5) -0.001(5)
C11 0.041(7) 0.031(7) 0.016(6) 0.000(5) 0.001(5) 0.004(6)
C12 0.025(6) 0.025(6) 0.023(7) -0.001(5) 0.003(5) -0.007(5)
C13 0.036(7) 0.031(7) 0.025(7) -0.001(6) -0.009(5) -0.006(6)
C14 0.032(6) 0.030(7) 0.015(6) -0.007(5) 0.004(5) 0.002(5)
C15 0.030(6) 0.025(6) 0.032(7) -0.013(6) 0.001(5) -0.004(5)
C16 0.018(5) 0.035(7) 0.022(6) -0.006(5) -0.003(4) -0.002(5)
C17 0.060(8) 0.035(8) 0.023(7) -0.004(6) 0.011(6) -0.019(7)
C18 0.041(7) 0.040(8) 0.032(8) -0.002(6) -0.001(6) -0.015(6)

loop_
_atom_type_symbol
_atom_type_description
_atom_type_scat_dispersion_real
_atom_type_scat_dispersion_imag
_atom_type_scat_source
C C 0.0033 0.0016 'International Tables Vol C Tables 4.2.6.8 and 6.1.1.4'
H H 0.0000 0.0000 'International Tables Vol C Tables 4.2.6.8 and 6.1.1.4'
O O 0.0106 0.0060 'International Tables Vol C Tables 4.2.6.8 and 6.1.1.4'
N N 0.0061 0.0033 'International Tables Vol C Tables 4.2.6.8 and 6.1.1.4'
P P 0.1023 0.0942 'International Tables Vol C Tables 4.2.6.8 and 6.1.1.4'
Co Co 0.3494 0.9721 'International Tables Vol C Tables 4.2.6.8 and 6.1.1.4'
Mo Mo -1.6832 0.6857 'International Tables Vol C Tables 4.2.6.8 and 6.1.1.4'

loop_
_geom_angle_atom_site_label_1
_geom_angle_atom_site_label_2
_geom_angle_atom_site_label_3
_geom_angle
_geom_angle_site_symmetry_1
_geom_angle_site_symmetry_3
N8 Co1 N1 177.4(4) . .
N8 Co1 N13 81.4(4) . .
N1 Co1 N13 98.5(4) . .
N8 Co1 N6 98.9(4) . .
N1 Co1 N6 81.2(4) . .
N13 Co1 N6 178.7(4) . .
O8 Mo1 O7 104.3(3) . .
O8 Mo1 O5 97.0(3) . .
O7 Mo1 O5 100.5(3) . .
O8 Mo1 O6 101.7(3) . .
O7 Mo1 O6 92.3(3) . .
O5 Mo1 O6 153.9(3) . .
O8 Mo1 O3 162.0(3) . 2_656
O7 Mo1 O3 92.6(3) . 2_656
O5 Mo1 O3 73.5(3) . 2_656
O6 Mo1 O3 83.4(3) . 2_656
O8 Mo1 O1 91.4(3) . .
O7 Mo1 O1 160.3(3) . .
O5 Mo1 O1 89.1(2) . .
O6 Mo1 O1 72.6(2) . .
O3 Mo1 O1 73.6(2) 2_656 .
O11 Mo2 O10 102.1(3) . .
O11 Mo2 O9 103.8(3) . .
O10 Mo2 O9 101.0(3) . .
O11 Mo2 O5 97.8(3) . .
O10 Mo2 O5 101.2(3) . .
O9 Mo2 O5 144.8(3) . .
O11 Mo2 O3 166.6(3) . 2_656
O10 Mo2 O3 86.8(3) . 2_656
O9 Mo2 O3 84.0(3) . 2_656
O5 Mo2 O3 70.4(3) . 2_656
O11 Mo2 O2 84.0(3) . .
O10 Mo2 O2 173.1(3) . .
O9 Mo2 O2 80.4(2) . .
O5 Mo2 O2 74.6(2) . .
O3 Mo2 O2 86.7(2) 2_656 .
O12 Mo3 O12 105.9(5) 2_656 .
O12 Mo3 O6 102.7(3) 2_656 2_656
O12 Mo3 O6 97.8(3) . 2_656
O12 Mo3 O6 97.8(3) 2_656 .
O12 Mo3 O6 102.7(3) . .
O6 Mo3 O6 145.7(4) 2_656 .
O12 Mo3 O1 165.1(3) 2_656 .
O12 Mo3 O1 87.1(3) . .
O6 Mo3 O1 82.3(3) 2_656 .
O6 Mo3 O1 71.7(2) . .
O12 Mo3 O1 87.1(3) 2_656 2_656
O12 Mo3 O1 165.1(3) . 2_656
O6 Mo3 O1 71.7(2) 2_656 2_656
O6 Mo3 O1 82.3(3) . 2_656
O1 Mo3 O1 81.1(3) . 2_656
O15' Mo4 O15' 24.69(12) . 2_756
O15' Mo4 O7 74.7(2) . 2_756
O15' Mo4 O7 99.2(2) 2_756 2_756
O15' Mo4 O7 99.2(2) . .
O15' Mo4 O7 74.7(2) 2_756 .
O7 Mo4 O7 173.8(4) 2_756 .
O15' Mo4 O13 167.65(6) . .
O15' Mo4 O13 167.65(6) 2_756 .
O7 Mo4 O13 93.09(19) 2_756 .
O7 Mo4 O13 93.09(19) . .
O15' Mo4 O4 94.81(18) . 2_656
O15' Mo4 O4 96.03(18) 2_756 2_656
O7 Mo4 O4 80.3(2) 2_756 2_656
O7 Mo4 O4 100.3(2) . 2_656
O13 Mo4 O4 84.45(18) . 2_656
O15' Mo4 O4 96.03(19) . 1_655
O15' Mo4 O4 94.81(18) 2_756 1_655
O7 Mo4 O4 100.3(2) 2_756 1_655
O7 Mo4 O4 80.3(2) . 1_655
O13 Mo4 O4 84.45(17) . 1_655
O4 Mo4 O4 168.9(4) 2_656 1_655
C2 N1 N2 108.5(7) . .
C2 N1 Co1 116.7(6) . .
N2 N1 Co1 134.7(7) . .
C1 N2 N1 103.0(7) . .
C2 N3 C1 99.5(5) . .
C3 N4 N5 101.9(7) . .
C4 N5 N4 111.5(8) . .
C4 N5 H5 124.2 . .
N4 N5 H5 124.2 . .
C4 N6 C3 102.2(6) . .
C4 N6 Co1 143.8(6) . .
C3 N6 Co1 113.5(5) . .
C5 N7 C9 122.7(11) . .
C5 N7 H7 118.7 . .
C9 N7 H7 118.7 . .
C11 N8 N9 107.7(9) . .
C11 N8 Co1 116.0(7) . .
N9 N8 Co1 136.2(7) . .
C10 N9 N8 103.5(9) . .
C11 N10 C10 100.2(8) . .
C12 N11 N12 101.4(9) . .
C13 N12 N11 111.5(9) . .
C13 N12 H12 124.3 . .
N11 N12 H12 124.3 . .
C13 N13 C12 102.3(9) . .
C13 N13 Co1 143.7(8) . .
C12 N13 Co1 114.0(7) . .
C18 N14 C14 121.2(10) . .
C18 N14 H14 119.4 . .
C14 N14 H14 119.4 . .
P1 O1 Mo1 129.5(4) . .
P1 O1 Mo3 124.2(4) . .
Mo1 O1 Mo3 92.7(2) . .
P1 O2 Mo2 117.8(4) . .
P1 O3 Mo1 128.9(4) . 2_656
P1 O3 Mo2 136.5(4) . 2_656
Mo1 O3 Mo2 94.4(3) 2_656 2_656
P1 O4 Mo4 124.0(4) . 1_455
Mo1 O5 Mo2 121.5(4) . .
Mo3 O6 Mo1 123.0(3) . .
Mo1 O7 Mo4 125.4(4) . .
Mo2 O9 Mo2 148.7(6) 2_656 .
Mo4 O13 H13A 109.5 . .
H14D O14 H14E 108.3 . .
H15A O15 H15B 108.5 . .
O15' O15' Mo4 77.65(6) 2_756 .
O15' O15' H15C 32.2 2_756 .
Mo4 O15' H15C 109.8 . .
O15' O15' H15D 115.6 2_756 .
Mo4 O15' H15D 115.6 . .
H15C O15' H15D 101.4 . .
O4 P1 O2 111.7(4) . .
O4 P1 O3 109.3(4) . .
O2 P1 O3 108.1(4) . .
O4 P1 O1 109.9(4) . .
O2 P1 O1 108.3(4) . .
O3 P1 O1 109.5(4) . .
N2 C1 N3 115.9(6) . .
N2 C1 C7 121.2(6) . .
N3 C1 C7 122.9(6) . .
N1 C2 N3 113.1(6) . .
N1 C2 C3 114.5(4) . .
N3 C2 C3 132.4(4) . .
N4 C3 N6 114.1(6) . .
N4 C3 C2 132.1(4) . .
N6 C3 C2 113.8(4) . .
N5 C4 N6 110.2(6) . .
N5 C4 H4 124.9 . .
N6 C4 H4 124.9 . .
N7 C5 C6 121.0(11) . .
N7 C5 H5A 119.5 . .
C6 C5 H5A 119.5 . .
C7 C6 C5 118.0(11) . .
C7 C6 H6 121.0 . .
C5 C6 H6 121.0 . .
C6 C7 C8 118.9(11) . .
C6 C7 C1 121.5(9) . .
C8 C7 C1 119.6(9) . .
C9 C8 C7 121.3(12) . .
C9 C8 H8 119.3 . .
C7 C8 H8 119.3 . .
N7 C9 C8 118.0(12) . .
N7 C9 H9 121.0 . .
C8 C9 H9 121.0 . .
N9 C10 N10 114.6(9) . .
N9 C10 C16 121.6(10) . .
N10 C10 C16 123.4(10) . .
N8 C11 N10 114.0(10) . .
N8 C11 C12 115.1(10) . .
N10 C11 C12 130.8(10) . .
N11 C12 N13 115.1(10) . .
N11 C12 C11 131.6(10) . .
N13 C12 C11 113.3(9) . .
N12 C13 N13 109.8(10) . .
N12 C13 H13 125.1 . .
N13 C13 H13 125.1 . .
N14 C14 C15 121.2(11) . .
N14 C14 H14A 119.4 . .
C15 C14 H14A 119.4 . .
C14 C15 C16 118.9(11) . .
C14 C15 H15 120.5 . .
C16 C15 H15 120.5 . .
C17 C16 C15 118.1(10) . .
C17 C16 C10 122.6(11) . .
C15 C16 C10 119.2(10) . .
C18 C17 C16 120.5(12) . .
C18 C17 H17 119.7 . .
C16 C17 H17 119.7 . .
N14 C18 C17 120.1(11) . .
N14 C18 H18 119.9 . .
C17 C18 H18 119.9 . .

loop_
_geom_bond_atom_site_label_1
_geom_bond_atom_site_label_2
_geom_bond_distance
_geom_bond_site_symmetry_2
Co1 N8 1.946(9) .
Co1 N1 1.953(9) .
Co1 N13 1.977(8) .
Co1 N6 1.980(9) .
Mo1 O8 1.702(7) .
Mo1 O7 1.730(7) .
Mo1 O5 1.888(7) .
Mo1 O6 1.944(7) .
Mo1 O3 2.220(6) 2_656
Mo1 O1 2.284(6) .
Mo2 O11 1.701(7) .
Mo2 O10 1.708(7) .
Mo2 O9 1.884(3) .
Mo2 O5 1.930(7) .
Mo2 O3 2.319(7) 2_656
Mo2 O2 2.371(7) .
Mo3 O12 1.693(7) 2_656
Mo3 O12 1.693(7) .
Mo3 O6 1.883(6) 2_656
Mo3 O6 1.883(6) .
Mo3 O1 2.364(6) .
Mo3 O1 2.364(6) 2_656
Mo4 O15' 2.256(3) .
Mo4 O15' 2.256(3) 2_756
Mo4 O7 2.286(8) 2_756
Mo4 O7 2.286(8) .
Mo4 O13 2.291(11) .
Mo4 O4 2.368(6) 2_656
Mo4 O4 2.368(6) 1_655
N1 C2 1.328(9) .
N1 N2 1.355(12) .
N2 C1 1.327(9) .
N3 C2 1.347(8) .
N3 C1 1.369(9) .
N4 C3 1.310(9) .
N4 N5 1.367(12) .
N5 C4 1.305(9) .
N5 H5 0.8600 .
N6 C4 1.329(9) .
N6 C3 1.392(9) .
N7 C5 1.319(15) .
N7 C9 1.350(15) .
N7 H7 0.8600 .
N8 C11 1.329(13) .
N8 N9 1.365(12) .
N9 C10 1.346(13) .
N10 C11 1.341(13) .
N10 C10 1.376(13) .
N11 C12 1.302(13) .
N11 N12 1.367(12) .
N12 C13 1.313(13) .
N12 H12 0.8600 .
N13 C13 1.324(13) .
N13 C12 1.379(13) .
N14 C18 1.325(14) .
N14 C14 1.332(13) .
N14 H14 0.8600 .
O1 P1 1.554(6) .
O2 P1 1.536(7) .
O3 P1 1.543(7) .
O3 Mo1 2.220(6) 2_656
O3 Mo2 2.319(7) 2_656
O4 P1 1.513(6) .
O4 Mo4 2.368(6) 1_455
O9 Mo2 1.884(3) 2_656
O13 H13A 0.8200 .
O14 H14D 0.8500 .
O14 H14E 0.8500 .
O15 H15A 0.8500 .
O15 H15B 0.8501 .
O15' O15' 0.965(5) 2_756
O15' H15C 0.8399 .
O15' H15D 0.9708 .
C1 C7 1.477(12) .
C2 C3 1.4448 .
C4 H4 0.9300 .
C5 C6 1.394(16) .
C5 H5A 0.9300 .
C6 C7 1.382(14) .
C6 H6 0.9300 .
C7 C8 1.387(16) .
C8 C9 1.370(16) .
C8 H8 0.9300 .
C9 H9 0.9300 .
C10 C16 1.455(14) .
C11 C12 1.449(15) .
C13 H13 0.9300 .
C14 C15 1.355(14) .
C14 H14A 0.9300 .
C15 C16 1.391(15) .
C15 H15 0.9300 .
C16 C17 1.376(15) .
C17 C18 1.353(16) .
C17 H17 0.9300 .
C18 H18 0.9300 .
